data_2201771
loop_
_publ_author_name
'Alaoui Tahiri, Aziz'
'Ouarsal, Rachid'
'Lachkar, Mohammed'
'Zavalij, Peter Y.'
'El Bali, Brahim'

_publ_section_title
;
Dipotassium manganese(II) bis(dihydrogendiphosphate) dihydrate,
K~2~Mn(H~2~P~2~O~7~)~2~.2H~2~O
;
_journal_name_full 'Acta Crystallographica, Section E'
_journal_page_first i68
_journal_page_last i69
_journal_paper_doi 10.1107/S1600536803007189
_journal_volume 59
_journal_year 2003
_chemical_formula_structural 'K2 Mn (H2 P2 O7)2 (H2 O)2'
_chemical_formula_sum 'H8 K2 Mn O16 P4'
_chemical_formula_weight 521.08
_space_group_IT_number 62
_space_group_name_Hall '-P 2ac 2n'
_space_group_name_H-M_alt 'P n m a'
_symmetry_cell_setting orthorhombic
_symmetry_space_group_name_Hall '-P 2ac 2n'
_symmetry_space_group_name_H-M 'P n m a'
_cell_angle_alpha 90.00
_cell_angle_beta 90.00
_cell_angle_gamma 90.00
_cell_formula_units_Z 4
_cell_length_a 9.7613(8)
_cell_length_b 11.1627(9)
_cell_length_c 13.3949(11)
_cell_measurement_temperature 294(2)
_cell_volume 1459.5(2)
_database_code_amcsd 0010408
_diffrn_ambient_temperature 294(2)
_exptl_crystal_density_diffrn 2.371
_cod_depositor_comments
;
The following automatic conversions were performed:
'_symmetry_cell_setting' value 'Orthorhombic' changed to 'orthorhombic'
according to '/home/saulius/struct/CIF-dictionaries/cif_core.dic'
dictionary named 'cif_core.dic' version 2.4.1 from
2010-06-29.

'_geom_bond_publ_flag' value 'No' changed to 'no' according
to '/home/saulius/struct/CIF-dictionaries/cif_core.dic' dictionary named
'cif_core.dic' version 2.4.1 from 2010-06-29 (12 times).

Automatic conversion script
Id: cif_fix_enum 1527 2010-12-29 10:47:43Z saulius 
;
_cod_database_code 2201771
_amcsd_formula_title K2Mn(H2P2O7)2*2H2O

loop_
_space_group_symop_operation_xyz
'x, y, z'
'-x+1/2, -y, z+1/2'
'-x, y+1/2, -z'
'x+1/2, -y+1/2, -z+1/2'
'-x, -y, -z'
'x-1/2, y, -z-1/2'
'x, -y-1/2, z'
'-x-1/2, y-1/2, z-1/2'

loop_
_atom_site_label
_atom_site_fract_x
_atom_site_fract_y
_atom_site_fract_z
_atom_site_U_iso_or_equiv
_atom_site_adp_type
_atom_site_calc_flag
_atom_site_refinement_flags
_atom_site_occupancy
_atom_site_disorder_assembly
_atom_site_disorder_group
_atom_site_type_symbol
Mn1 0.33051(7) 0.2500 0.36103(5) 0.01938(17) Uani d S 1 . . Mn
O1W 0.4837(4) 0.2500 0.4806(3) 0.0277(8) Uani d S 1 . . O
H1W 0.530(3) 0.193(3) 0.487(2) 0.047(13) Uiso d . 1 . . H
O2W 0.1915(4) 0.2500 0.2273(3) 0.0333(9) Uani d S 1 . . O
H2W 0.149(3) 0.191(3) 0.219(3) 0.043(12) Uiso d . 1 . . H
P1 0.43974(8) 0.51850(7) 0.27879(6) 0.01861(19) Uani d . 1 . . P
P2 0.24339(8) 0.51768(7) 0.44285(6) 0.01899(19) Uani d . 1 . . P
O1 0.2142(2) 0.38573(18) 0.43567(15) 0.0251(5) Uani d . 1 . . O
O2 0.1122(2) 0.5935(2) 0.45127(18) 0.0241(6) Uani d . 1 . . O
H2 0.058(3) 0.582(3) 0.412(2) 0.030(12) Uiso d . 1 . . H
O3 0.3390(2) 0.55569(19) 0.52372(16) 0.0278(5) Uani d . 1 . . O
O4 0.3061(2) 0.56086(18) 0.33763(15) 0.0236(5) Uani d . 1 . . O
O5 0.5636(2) 0.5700(2) 0.33626(18) 0.0295(6) Uani d . 1 . . O
H5 0.595(3) 0.523(3) 0.384(2) 0.041(11) Uiso d . 1 . . H
O6 0.4296(2) 0.57680(19) 0.17940(15) 0.0283(6) Uani d . 1 . . O
O7 0.44528(19) 0.38401(17) 0.28054(15) 0.0224(5) Uani d . 1 . . O
K1 0.05769(12) 0.7500 0.59987(8) 0.0390(3) Uani d S 1 . . K
K2 0.74566(10) 0.7500 0.36729(9) 0.0339(3) Uani d S 1 . . K

loop_
_atom_site_aniso_label
_atom_site_aniso_U_11
_atom_site_aniso_U_22
_atom_site_aniso_U_33
_atom_site_aniso_U_12
_atom_site_aniso_U_13
_atom_site_aniso_U_23
Mn1 0.0194(4) 0.0163(3) 0.0224(4) 0.000 0.0016(3) 0.000
O1W 0.028(2) 0.022(2) 0.033(2) 0.000 -0.0085(16) 0.000
O2W 0.028(2) 0.025(2) 0.047(2) 0.000 -0.0138(18) 0.000
P1 0.0188(4) 0.0176(4) 0.0194(4) 0.0008(3) 0.0014(3) 0.0021(3)
P2 0.0178(4) 0.0192(4) 0.0200(4) 0.0012(3) 0.0006(4) -0.0009(4)
O1 0.0253(13) 0.0208(12) 0.0290(13) 0.0002(9) 0.0093(10) -0.0034(11)
O2 0.0191(13) 0.0289(14) 0.0243(14) 0.0052(10) -0.0028(11) -0.0066(11)
O3 0.0264(13) 0.0313(13) 0.0259(13) -0.0053(10) -0.0077(11) 0.0029(10)
O4 0.0253(12) 0.0240(11) 0.0217(12) 0.0057(10) 0.0062(9) 0.0037(10)
O5 0.0284(14) 0.0263(14) 0.0337(15) -0.0065(11) -0.0094(11) 0.0064(12)
O6 0.0251(13) 0.0350(14) 0.0247(13) 0.0083(10) 0.0027(10) 0.0094(11)
O7 0.0234(12) 0.0185(11) 0.0251(12) 0.0000(9) 0.0045(10) -0.0013(10)
K1 0.0600(8) 0.0358(7) 0.0210(6) 0.000 0.0040(6) 0.000
K2 0.0267(6) 0.0216(6) 0.0536(8) 0.000 0.0076(6) 0.000

loop_
_geom_bond_atom_site_label_1
_geom_bond_atom_site_label_2
_geom_bond_site_symmetry_2
_geom_bond_distance
_geom_bond_publ_flag
Mn1 O1 . 2.141(2) yes
Mn1 O1 7_565 2.141(2) no
Mn1 O7 . 2.158(2) yes
Mn1 O7 7_565 2.158(2) no
Mn1 O1W . 2.192(4) yes
Mn1 O2W . 2.247(4) yes
O1W H1W . 0.79(3) no
O2W H2W . 0.79(3) no
P1 O6 . 1.485(2) yes
P1 O7 . 1.502(2) yes
P1 O5 . 1.545(2) yes
P1 O4 . 1.596(2) yes
P2 O3 . 1.491(2) yes
P2 O1 . 1.503(2) yes
P2 O2 . 1.539(2) yes
P2 O4 . 1.610(2) yes
O2 H2 . 0.76(3) no
O5 H5 . 0.89(3) no
K1 O2 . 2.702(2) yes
K1 O2 7_575 2.702(2) no
K1 O7 2_565 2.845(2) yes
K1 O7 8_666 2.845(2) no
K1 O2W 2_565 2.984(4) yes
K1 O1 3_556 3.093(2) yes
K1 O1 5_566 3.093(2) no
K1 O2W 5_566 3.358(4) yes
K2 O6 4_565 2.712(2) yes
K2 O6 6_656 2.712(2) no
K2 O5 . 2.714(2) yes
K2 O5 7_575 2.714(2) no
K2 O1W 5_666 3.027(4) yes
K2 O1 3_656 3.068(2) yes
K2 O1 5_666 3.068(2) no

loop_
_cod_related_entry_id
_cod_related_entry_database
_cod_related_entry_code
1 AMCSD 0010408
